data_4518976
loop_
_publ_author_name
'Ence, Chloe C.'
'Martinez, Erin E.'
'Himes, Samuel R.'
'Nazari, S. Hadi'
'Moreno, Mariur Rodriguez'
'Matu, Manase F.'
'Larsen, Samantha G.'
'Gassaway, Kyle J.'
'Valdivia-Berroeta, Gabriel A.'
'Smith, Stacey J.'
'Ess, Daniel H.'
'Michaelis, David J.'

_publ_section_title
;
 Experiment and Theory of Bimetallic Pd-Catalyzed \a-Arylation and
 Annulation for Naphthalene Synthesis
;
_journal_issue 16
_journal_name_full 'ACS Catalysis'
_journal_page_first 10394
_journal_page_last 10404
_journal_paper_doi 10.1021/acscatal.1c02731
_journal_volume 11
_journal_year 2021
_chemical_formula_sum 'C27 H28.5 B0 Cl3 N2 P Pd1.5'
_chemical_formula_weight 677.94
_space_group_crystal_system monoclinic
_space_group_IT_number 15
_space_group_name_Hall '-C 2yc'
_space_group_name_H-M_alt 'C 1 2/c 1'
_atom_sites_solution_hydrogens geom
_audit_creation_method SHELXL-2017/1
_cell_angle_alpha 90
_cell_angle_beta 99.654(3)
_cell_angle_gamma 90
_cell_formula_units_Z 16
_cell_length_a 38.6949(18)
_cell_length_b 17.3828(7)
_cell_length_c 19.7361(8)
_cell_measurement_reflns_used 9876
_cell_measurement_temperature 100(2)
_cell_measurement_theta_max 68.3
_cell_measurement_theta_min 2.67
_cell_volume 13087.0(10)
_computing_structure_refinement 'SHELXL-2017/1 (Sheldrick, 2017)'
_diffrn_ambient_temperature 100(2)
_diffrn_measured_fraction_theta_full 1.000
_diffrn_measured_fraction_theta_max 0.993
_diffrn_measurement_device_type 'Bruker APEX-II CCD'
_diffrn_measurement_method '\f and \w scans'
_diffrn_radiation_type CuK\a
_diffrn_radiation_wavelength 1.54178
_diffrn_reflns_av_unetI/netI 0.0536
_diffrn_reflns_Laue_measured_fraction_full 1.000
_diffrn_reflns_Laue_measured_fraction_max 0.993
_diffrn_reflns_limit_h_max 45
_diffrn_reflns_limit_h_min -46
_diffrn_reflns_limit_k_max 20
_diffrn_reflns_limit_k_min 0
_diffrn_reflns_limit_l_max 23
_diffrn_reflns_limit_l_min 0
_diffrn_reflns_number 11752
_diffrn_reflns_point_group_measured_fraction_full 1.000
_diffrn_reflns_point_group_measured_fraction_max 0.993
_diffrn_reflns_theta_full 67.679
_diffrn_reflns_theta_max 68.736
_diffrn_reflns_theta_min 2.793
_diffrn_source 'Bruker-Nonius FR591 Cu rotating anode'
_exptl_absorpt_coefficient_mu 9.560
_exptl_absorpt_correction_T_max 0.2345
_exptl_absorpt_correction_T_min 0.1454
_exptl_absorpt_correction_type multi-scan
_exptl_absorpt_process_details 'twinabs 2008/2'
_exptl_crystal_colour yellow
_exptl_crystal_density_diffrn 1.376
_exptl_crystal_density_method 'not measured'
_exptl_crystal_description block
_exptl_crystal_F_000 5432
_exptl_crystal_size_max 0.120
_exptl_crystal_size_mid 0.108
_exptl_crystal_size_min 0.070
_refine_diff_density_max 1.817
_refine_diff_density_min -1.431
_refine_diff_density_rms 0.201
_refine_ls_extinction_method none
_refine_ls_goodness_of_fit_ref 0.671
_refine_ls_hydrogen_treatment constr
_refine_ls_matrix_type full
_refine_ls_number_parameters 632
_refine_ls_number_reflns 11752
_refine_ls_number_restraints 0
_refine_ls_restrained_S_all 0.671
_refine_ls_R_factor_all 0.0835
_refine_ls_R_factor_gt 0.0701
_refine_ls_shift/su_max 0.001
_refine_ls_shift/su_mean 0.000
_refine_ls_structure_factor_coef Fsqd
_refine_ls_weighting_details 'w=1/[\s^2^(Fo^2^)+(0.1295P)^2^+883.2496P] where P=(Fo^2^+2Fc^2^)/3'
_refine_ls_weighting_scheme calc
_refine_ls_wR_factor_gt 0.1881
_refine_ls_wR_factor_ref 0.2050
_reflns_Friedel_coverage 0.000
_reflns_number_gt 10198
_reflns_number_total 11752
_reflns_threshold_expression 'I > 2\s(I)'
_cod_data_source_file cs1c02731_si_006.cif
_cod_data_source_block 18173_0t
_cod_original_sg_symbol_H-M 'C 2/c'
_cod_original_formula_sum 'C27 H28.50 B0 Cl3 N2 P Pd1.50'
_cod_database_code 4518976
_shelx_shelxl_version_number 2017/1
_shelx_space_group_comment
;
The symmetry employed for this shelxl refinement is uniquely defined
by the following loop, which should always be used as a source of
symmetry information in preference to the above space-group names.
They are only intended as comments.
;
_shelx_estimated_absorpt_t_min 0.393
_shelx_estimated_absorpt_t_max 0.554

loop_
_space_group_symop_operation_xyz
'x, y, z'
'-x, y, -z+1/2'
'x+1/2, y+1/2, z'
'-x+1/2, y+1/2, -z+1/2'
'-x, -y, -z'
'x, -y, z-1/2'
'-x+1/2, -y+1/2, -z'
'x+1/2, -y+1/2, z-1/2'

loop_
_atom_site_label
_atom_site_type_symbol
_atom_site_fract_x
_atom_site_fract_y
_atom_site_fract_z
_atom_site_U_iso_or_equiv
_atom_site_adp_type
_atom_site_occupancy
_atom_site_site_symmetry_order
_atom_site_calc_flag
_atom_site_refinement_flags_posn
_atom_site_refinement_flags_adp
_atom_site_refinement_flags_occupancy
_atom_site_disorder_assembly
_atom_site_disorder_group
Pd01 Pd 0.37119(2) 0.30944(4) 0.69517(4) 0.02954(19) Uani 1 1 d . . . . .
C1 C 0.2499(3) 0.3085(7) 0.4245(7) 0.042(3) Uani 1 1 d . . . . .
Pd02 Pd 0.37482(2) 0.18730(4) 0.60618(4) 0.02862(18) Uani 1 1 d . . . . .
C2 C 0.3205(3) 0.2888(6) 0.4804(6) 0.033(2) Uani 1 1 d . . . . .
Pd03 Pd 0.45871(5) 0.74543(6) 0.70251(7) 0.0778(5) Uani 1 1 d . . . . .
C3 C 0.3832(3) 0.0353(7) 0.9043(6) 0.037(3) Uani 1 1 d . . . . .
Cl04 Cl 0.33227(7) 0.11063(15) 0.54891(13) 0.0338(5) Uani 1 1 d . . . . .
C4 C 0.3714(3) 0.4700(6) 0.4011(5) 0.037(2) Uani 1 1 d . . . . .
Cl05 Cl 0.42279(7) 0.25580(17) 0.66648(14) 0.0362(5) Uani 1 1 d . . . . .
P5 P 0.36764(8) 0.22175(15) 0.77777(14) 0.0306(6) Uani 1 1 d . . . . .
P006 P 0.36582(7) 0.27232(15) 0.51913(13) 0.0290(5) Uani 1 1 d . . . . .
Cl07 Cl 0.32308(8) 0.37028(16) 0.72034(15) 0.0412(6) Uani 1 1 d . . . . .
Cl09 Cl 0.500000 0.8362(3) 0.750000 0.0742(18) Uani 1 2 d S T P . .
Cl0A Cl 0.42000(18) 0.8398(3) 0.6619(2) 0.0939(17) Uani 1 1 d . . . . .
Cl0B Cl 0.500000 0.6542(3) 0.750000 0.105(3) Uani 1 2 d S T P . .
Cl0C Cl 0.4194(2) 0.6514(3) 0.6619(2) 0.128(3) Uani 1 1 d . . . . .
N00D N 0.3750(3) 0.3865(5) 0.6171(4) 0.035(2) Uani 1 1 d . . . . .
N00E N 0.3838(2) 0.1118(5) 0.6878(4) 0.034(2) Uani 1 1 d . . . . .
N00F N 0.3878(3) 0.4327(5) 0.5212(5) 0.038(2) Uani 1 1 d . . . . .
N00G N 0.3995(2) 0.0691(5) 0.7933(4) 0.0287(18) Uani 1 1 d . . . . .
C00L C 0.3970(3) 0.4382(7) 0.4518(6) 0.039(3) Uani 1 1 d . . . . .
C00M C 0.3831(3) 0.2715(6) 0.3846(6) 0.036(2) Uani 1 1 d . . . . .
H00M H 0.365668 0.309534 0.370892 0.043 Uiso 1 1 calc R U . . .
C00N C 0.4703(3) 0.1052(7) 0.8556(6) 0.042(3) Uani 1 1 d . . . . .
H00N H 0.458165 0.117899 0.808120 0.050 Uiso 1 1 calc R U . . .
C00O C 0.4089(3) 0.0621(6) 0.8680(6) 0.035(2) Uani 1 1 d . . . . .
C00P C 0.3787(3) 0.3673(6) 0.5536(5) 0.030(2) Uani 1 1 d . . . . .
C00Q C 0.3237(3) 0.1933(6) 0.7842(6) 0.037(3) Uani 1 1 d . . . . .
C00R C 0.4029(3) 0.2417(7) 0.3387(6) 0.040(3) Uani 1 1 d . . . . .
H00R H 0.399200 0.261095 0.293110 0.048 Uiso 1 1 calc R U . . .
C00S C 0.3055(3) 0.2468(6) 0.4225(6) 0.033(2) Uani 1 1 d . . . . .
H00S H 0.319516 0.212530 0.401297 0.040 Uiso 1 1 calc R U . . .
C00T C 0.4230(4) 0.3185(8) 0.9822(6) 0.046(3) Uani 1 1 d . . . . .
H00T H 0.435167 0.338983 1.024135 0.055 Uiso 1 1 calc R U . . .
C00U C 0.2655(3) 0.3501(7) 0.4826(7) 0.040(3) Uani 1 1 d . . . . .
H00U H 0.251735 0.385457 0.503440 0.047 Uiso 1 1 calc R U . . .
C00V C 0.3062(4) 0.2316(8) 0.8319(7) 0.049(3) Uani 1 1 d . . . . .
H00V H 0.317865 0.269654 0.861820 0.058 Uiso 1 1 calc R U . . .
C00W C 0.3899(3) 0.2568(6) 0.8591(6) 0.034(2) Uani 1 1 d . . . . .
C00X C 0.3869(3) 0.1311(6) 0.7538(6) 0.034(2) Uani 1 1 d . . . . .
C00Y C 0.4261(4) 0.0473(8) 1.0061(6) 0.047(3) Uani 1 1 d . . . . .
H00Y H 0.432487 0.042591 1.054583 0.057 Uiso 1 1 calc R U . . .
C00Z C 0.4304(3) 0.4174(7) 0.4435(7) 0.044(3) Uani 1 1 d . . . . .
C010 C 0.3954(3) 0.0381(6) 0.6841(6) 0.035(2) Uani 1 1 d . . . . .
H010 H 0.396332 0.010189 0.643075 0.042 Uiso 1 1 calc R U . . .
C011 C 0.4014(3) 0.2564(7) 0.9840(6) 0.043(3) Uani 1 1 d . . . . .
H011 H 0.398084 0.235457 1.026917 0.052 Uiso 1 1 calc R U . . .
C012 C 0.3937(4) 0.0302(7) 0.9763(6) 0.046(3) Uani 1 1 d . . . . .
H012 H 0.377206 0.014129 1.003942 0.055 Uiso 1 1 calc R U . . .
C013 C 0.3885(4) 0.4920(7) 0.5650(6) 0.046(3) Uani 1 1 d . . . . .
H013 H 0.393678 0.544103 0.555990 0.056 Uiso 1 1 calc R U . . .
C014 C 0.3813(3) 0.4794(7) 0.3355(6) 0.044(3) Uani 1 1 d . . . . .
H014 H 0.365120 0.500346 0.298553 0.053 Uiso 1 1 calc R U . . .
C015 C 0.3000(3) 0.3407(6) 0.5097(6) 0.032(2) Uani 1 1 d . . . . .
H015 H 0.310133 0.369791 0.548835 0.039 Uiso 1 1 calc R U . . .
C016 C 0.4276(3) 0.3521(7) 0.9210(6) 0.039(3) Uani 1 1 d . . . . .
H016 H 0.442101 0.396264 0.921147 0.046 Uiso 1 1 calc R U . . .
C017 C 0.4427(3) 0.0818(6) 0.8969(6) 0.037(3) Uani 1 1 d . . . . .
C018 C 0.4509(3) 0.0721(7) 0.9673(6) 0.041(3) Uani 1 1 d . . . . .
H018 H 0.474050 0.082640 0.989799 0.049 Uiso 1 1 calc R U . . .
C019 C 0.4153(3) 0.1851(7) 0.4713(6) 0.037(3) Uani 1 1 d . . . . .
H019 H 0.419883 0.165816 0.516958 0.044 Uiso 1 1 calc R U . . .
C01A C 0.3807(4) 0.4640(6) 0.6235(6) 0.045(3) Uani 1 1 d . . . . .
H01A H 0.379283 0.493450 0.663558 0.054 Uiso 1 1 calc R U . . .
C01B C 0.4381(4) 0.4276(8) 0.3775(7) 0.052(3) Uani 1 1 d . . . . .
H01B H 0.460517 0.412896 0.368490 0.063 Uiso 1 1 calc R U . . .
C01C C 0.4110(3) 0.3209(6) 0.8592(6) 0.035(2) Uani 1 1 d . . . . .
H01C H 0.414199 0.343759 0.816969 0.042 Uiso 1 1 calc R U . . .
C01D C 0.3470(3) 0.0123(8) 0.8698(7) 0.050(3) Uani 1 1 d . . . . .
H01D H 0.342537 0.040084 0.824863 0.059 Uiso 1 1 calc R U . . .
C01E C 0.3838(4) 0.2232(6) 0.9215(6) 0.043(3) Uani 1 1 d . . . . .
H01E H 0.368623 0.180221 0.921673 0.052 Uiso 1 1 calc R U . . .
C01F C 0.4052(3) 0.0114(6) 0.7493(6) 0.038(3) Uani 1 1 d . . . . .
H01F H 0.414442 -0.038183 0.762004 0.045 Uiso 1 1 calc R U . . .
C01G C 0.3897(3) 0.2429(6) 0.4531(5) 0.028(2) Uani 1 1 d . . . . .
C01H C 0.3058(3) 0.1387(7) 0.7408(6) 0.040(3) Uani 1 1 d . . . . .
H01H H 0.317554 0.113342 0.708652 0.047 Uiso 1 1 calc R U . . .
C01I C 0.3332(4) 0.5830(7) 0.4152(7) 0.047(3) Uani 1 1 d . . . . .
H01G H 0.350684 0.602496 0.453045 0.070 Uiso 1 1 calc R U . . .
H01I H 0.309732 0.598280 0.422375 0.070 Uiso 1 1 calc R U . . .
H01J H 0.337835 0.604361 0.371648 0.070 Uiso 1 1 calc R U . . .
C01J C 0.2712(3) 0.1199(9) 0.7427(8) 0.055(4) Uani 1 1 d . . . . .
H01K H 0.259500 0.082157 0.712307 0.066 Uiso 1 1 calc R U . . .
C01K C 0.3355(3) 0.4945(7) 0.4129(6) 0.037(3) Uani 1 1 d . . . . .
H01L H 0.332073 0.474331 0.458784 0.044 Uiso 1 1 calc R U . . .
C01L C 0.2705(3) 0.2551(9) 0.3963(7) 0.049(3) Uani 1 1 d . . . . .
H01M H 0.260133 0.224202 0.358558 0.059 Uiso 1 1 calc R U . . .
C01M C 0.4276(3) 0.1853(8) 0.3559(7) 0.048(3) Uani 1 1 d . . . . .
H01N H 0.440496 0.166352 0.322454 0.057 Uiso 1 1 calc R U . . .
C01N C 0.4338(3) 0.1566(8) 0.4214(7) 0.046(3) Uani 1 1 d . . . . .
H01O H 0.450672 0.117062 0.433107 0.055 Uiso 1 1 calc R U . . .
C01O C 0.2711(4) 0.2122(9) 0.8342(8) 0.061(4) Uani 1 1 d . . . . .
H01P H 0.259396 0.237256 0.866598 0.073 Uiso 1 1 calc R U . . .
C01P C 0.4144(4) 0.4579(7) 0.3257(7) 0.047(3) Uani 1 1 d . . . . .
H01Q H 0.420794 0.464362 0.281625 0.057 Uiso 1 1 calc R U . . .
C01Q C 0.2534(4) 0.1580(9) 0.7910(7) 0.056(4) Uani 1 1 d . . . . .
H01R H 0.229610 0.146095 0.793209 0.067 Uiso 1 1 calc R U . . .
C01R C 0.4573(4) 0.3814(8) 0.4999(7) 0.055(4) Uani 1 1 d . . . . .
H01S H 0.444102 0.342437 0.522616 0.066 Uiso 1 1 calc R U . . .
C01S C 0.4900(3) 0.1778(9) 0.8852(8) 0.056(4) Uani 1 1 d . . . . .
H01T H 0.502013 0.201043 0.850328 0.084 Uiso 1 1 calc R U . . .
H01U H 0.507309 0.163884 0.925548 0.084 Uiso 1 1 calc R U . . .
H01V H 0.473296 0.214773 0.898747 0.084 Uiso 1 1 calc R U . . .
C01T C 0.3063(4) 0.4607(8) 0.3586(7) 0.049(3) Uani 1 1 d . . . . .
H01W H 0.307943 0.482596 0.313478 0.074 Uiso 1 1 calc R U . . .
H01X H 0.283392 0.473396 0.370656 0.074 Uiso 1 1 calc R U . . .
H01Y H 0.308905 0.404728 0.357014 0.074 Uiso 1 1 calc R U . . .
C01U C 0.3179(4) 0.0371(10) 0.9092(8) 0.068(5) Uani 1 1 d . . . . .
H01Z H 0.321507 0.090870 0.923670 0.103 Uiso 1 1 calc R U . . .
H017 H 0.318428 0.004403 0.949857 0.103 Uiso 1 1 calc R U . . .
H020 H 0.295046 0.031962 0.879373 0.103 Uiso 1 1 calc R U . . .
C01V C 0.4857(4) 0.3374(8) 0.4743(8) 0.056(4) Uani 1 1 d . . . . .
H021 H 0.476101 0.311698 0.431066 0.084 Uiso 1 1 calc R U . . .
H022 H 0.495385 0.298880 0.508529 0.084 Uiso 1 1 calc R U . . .
H023 H 0.504374 0.372897 0.466504 0.084 Uiso 1 1 calc R U . . .
C01W C 0.3457(4) -0.0744(9) 0.8525(9) 0.068(5) Uani 1 1 d . . . . .
H024 H 0.321374 -0.089451 0.835216 0.102 Uiso 1 1 calc R U . . .
H025 H 0.354559 -0.103956 0.894061 0.102 Uiso 1 1 calc R U . . .
H026 H 0.360161 -0.084681 0.817356 0.102 Uiso 1 1 calc R U . . .
C01X C 0.4957(4) 0.0400(9) 0.8497(8) 0.060(4) Uani 1 1 d . . . . .
H027 H 0.482460 -0.006926 0.835095 0.089 Uiso 1 1 calc R U . . .
H028 H 0.510437 0.031310 0.894463 0.089 Uiso 1 1 calc R U . . .
H029 H 0.510466 0.053481 0.815772 0.089 Uiso 1 1 calc R U . . .
C01Y C 0.4725(4) 0.4384(10) 0.5571(8) 0.069(4) Uani 1 1 d . . . . .
H02A H 0.481476 0.483949 0.536492 0.104 Uiso 1 1 calc R U . . .
H02B H 0.491594 0.413646 0.588384 0.104 Uiso 1 1 calc R U . . .
H02C H 0.454007 0.453827 0.582707 0.104 Uiso 1 1 calc R U . . .

loop_
_atom_site_aniso_label
_atom_site_aniso_U_11
_atom_site_aniso_U_22
_atom_site_aniso_U_33
_atom_site_aniso_U_23
_atom_site_aniso_U_13
_atom_site_aniso_U_12
Pd01 0.0428(4) 0.0258(4) 0.0196(4) 0.0017(3) 0.0040(3) -0.0021(3)
C1 0.035(6) 0.041(7) 0.050(7) 0.016(6) 0.013(6) -0.002(5)
Pd02 0.0373(4) 0.0296(4) 0.0197(4) 0.0019(3) 0.0070(3) 0.0002(3)
C2 0.026(5) 0.034(6) 0.040(6) 0.000(5) 0.010(4) 0.000(4)
Pd03 0.1437(13) 0.0415(6) 0.0675(8) -0.0091(5) 0.0737(9) -0.0144(7)
C3 0.042(6) 0.040(6) 0.030(6) 0.006(5) 0.005(5) 0.005(5)
Cl04 0.0412(13) 0.0327(13) 0.0274(13) -0.0026(10) 0.0052(11) -0.0014(10)
C4 0.055(7) 0.037(5) 0.017(5) 0.006(4) 0.002(5) -0.002(5)
Cl05 0.0373(12) 0.0438(14) 0.0277(12) 0.0054(10) 0.0057(11) -0.0042(12)
P5 0.0427(15) 0.0283(13) 0.0207(12) 0.0002(10) 0.0051(11) -0.0011(11)
P006 0.0384(14) 0.0291(12) 0.0192(12) 0.0032(10) 0.0044(11) -0.0011(11)
Cl07 0.0557(16) 0.0368(14) 0.0317(14) 0.0028(11) 0.0093(12) 0.0087(12)
Cl09 0.087(4) 0.034(2) 0.121(5) 0.000 0.071(4) 0.000
Cl0A 0.167(5) 0.077(3) 0.039(2) -0.006(2) 0.021(3) 0.001(3)
Cl0B 0.155(7) 0.031(2) 0.157(7) 0.000 0.110(6) 0.000
Cl0C 0.275(9) 0.078(3) 0.034(2) -0.011(2) 0.034(3) -0.077(4)
N00D 0.062(6) 0.024(4) 0.018(4) 0.004(3) 0.001(4) -0.006(4)
N00E 0.043(5) 0.035(5) 0.021(4) 0.003(4) 0.001(4) -0.003(4)
N00F 0.058(6) 0.035(5) 0.022(5) 0.006(4) 0.006(4) -0.010(4)
N00G 0.038(5) 0.026(4) 0.021(4) 0.007(3) 0.000(4) -0.006(4)
C00L 0.058(7) 0.037(6) 0.023(6) 0.008(5) 0.005(5) -0.007(5)
C00M 0.045(6) 0.027(5) 0.038(6) 0.000(5) 0.011(5) -0.002(5)
C00N 0.052(7) 0.045(7) 0.027(6) 0.000(5) 0.004(5) -0.005(5)
C00O 0.054(7) 0.025(5) 0.024(5) 0.003(4) 0.005(5) 0.005(5)
C00P 0.044(6) 0.024(5) 0.022(5) 0.002(4) 0.008(5) -0.006(4)
C00Q 0.048(6) 0.032(6) 0.028(6) 0.007(5) 0.002(5) -0.005(5)
C00R 0.055(7) 0.050(7) 0.017(5) 0.007(5) 0.013(5) -0.008(6)
C00S 0.038(6) 0.035(6) 0.025(6) -0.007(5) -0.001(4) 0.001(5)
C00T 0.059(8) 0.056(8) 0.022(6) -0.010(5) 0.002(5) 0.015(6)
C00U 0.039(6) 0.041(6) 0.043(7) 0.012(5) 0.020(5) 0.014(5)
C00V 0.051(7) 0.056(8) 0.042(8) 0.008(6) 0.017(6) 0.003(6)
C00W 0.042(6) 0.033(6) 0.025(6) 0.004(4) -0.001(5) 0.009(5)
C00X 0.030(5) 0.032(5) 0.039(6) 0.008(5) 0.003(5) -0.001(4)
C00Y 0.058(8) 0.058(8) 0.024(6) 0.010(5) 0.001(5) 0.005(6)
C00Z 0.049(7) 0.035(6) 0.048(7) 0.010(5) 0.009(6) -0.008(5)
C010 0.043(6) 0.026(5) 0.038(6) 0.002(5) 0.013(5) 0.010(4)
C011 0.056(7) 0.050(7) 0.020(6) 0.006(5) -0.006(5) 0.016(6)
C012 0.061(8) 0.051(7) 0.026(6) 0.012(5) 0.009(6) -0.002(6)
C013 0.078(9) 0.025(6) 0.032(6) 0.004(5) -0.001(6) -0.005(6)
C014 0.052(7) 0.050(7) 0.028(6) 0.009(5) 0.001(5) 0.001(6)
C015 0.039(6) 0.029(5) 0.030(6) 0.012(4) 0.010(5) 0.002(4)
C016 0.035(6) 0.047(7) 0.033(6) -0.006(5) 0.002(5) 0.003(5)
C017 0.052(7) 0.027(5) 0.032(6) -0.002(4) 0.010(5) 0.004(5)
C018 0.047(7) 0.051(7) 0.023(6) 0.000(5) 0.003(5) 0.007(5)
C019 0.032(5) 0.049(7) 0.031(6) 0.007(5) 0.012(5) 0.003(5)
C01A 0.070(9) 0.028(5) 0.033(6) 0.011(5) -0.001(6) 0.006(5)
C01B 0.055(8) 0.056(8) 0.048(8) 0.011(7) 0.016(6) -0.008(6)
C01C 0.040(6) 0.038(6) 0.030(6) 0.008(5) 0.011(5) 0.004(5)
C01D 0.042(6) 0.058(8) 0.046(8) 0.034(7) 0.001(6) 0.002(6)
C01E 0.082(9) 0.021(5) 0.028(6) 0.007(4) 0.016(6) -0.001(5)
C01F 0.065(8) 0.018(5) 0.032(6) 0.005(4) 0.012(5) 0.008(5)
C01G 0.037(5) 0.035(6) 0.014(5) -0.007(4) 0.006(4) -0.003(4)
C01H 0.037(6) 0.046(7) 0.032(6) 0.012(5) -0.004(5) -0.006(5)
C01I 0.057(8) 0.029(6) 0.056(8) -0.009(5) 0.015(6) -0.004(5)
C01J 0.038(7) 0.067(9) 0.054(8) 0.005(7) -0.007(6) -0.007(6)
C01K 0.054(7) 0.032(6) 0.022(6) 0.002(4) 0.001(5) -0.010(5)
C01L 0.054(7) 0.062(8) 0.030(6) -0.001(5) 0.005(6) -0.015(7)
C01M 0.050(7) 0.060(8) 0.039(7) 0.000(6) 0.023(6) 0.006(6)
C01N 0.046(7) 0.048(7) 0.046(8) 0.000(6) 0.016(6) -0.003(6)
C01O 0.069(9) 0.063(9) 0.058(9) 0.007(8) 0.031(8) 0.000(8)
C01P 0.068(8) 0.040(7) 0.039(7) 0.009(6) 0.023(6) 0.001(6)
C01Q 0.058(8) 0.066(9) 0.047(8) 0.025(7) 0.016(7) 0.000(7)
C01R 0.045(7) 0.061(9) 0.054(8) 0.020(7) -0.003(6) -0.014(6)
C01S 0.041(7) 0.072(10) 0.057(9) 0.006(8) 0.012(6) -0.002(6)
C01T 0.057(8) 0.044(7) 0.045(7) -0.003(6) 0.001(6) -0.010(6)
C01U 0.054(8) 0.088(12) 0.065(10) 0.044(9) 0.013(7) 0.006(8)
C01V 0.049(7) 0.042(7) 0.071(10) 0.019(7) -0.005(7) -0.003(6)
C01W 0.052(8) 0.072(10) 0.071(11) 0.027(9) -0.019(8) -0.012(7)
C01X 0.058(8) 0.077(10) 0.050(8) 0.003(7) 0.028(7) 0.014(7)
C01Y 0.065(9) 0.090(12) 0.052(9) 0.002(9) 0.009(8) -0.021(9)

loop_
_atom_type_symbol
_atom_type_description
_atom_type_scat_dispersion_real
_atom_type_scat_dispersion_imag
_atom_type_scat_source
C C 0.0181 0.0091 'International Tables Vol C Tables 4.2.6.8 and 6.1.1.4'
H H 0.0000 0.0000 'International Tables Vol C Tables 4.2.6.8 and 6.1.1.4'
B B 0.0090 0.0039 'International Tables Vol C Tables 4.2.6.8 and 6.1.1.4'
Cl Cl 0.3639 0.7018 'International Tables Vol C Tables 4.2.6.8 and 6.1.1.4'
N N 0.0311 0.0180 'International Tables Vol C Tables 4.2.6.8 and 6.1.1.4'
P P 0.2955 0.4335 'International Tables Vol C Tables 4.2.6.8 and 6.1.1.4'
Pd Pd 0.1215 3.9337 'International Tables Vol C Tables 4.2.6.8 and 6.1.1.4'

loop_
_geom_angle_atom_site_label_1
_geom_angle_atom_site_label_2
_geom_angle_atom_site_label_3
_geom_angle
_geom_angle_site_symmetry_1
_geom_angle_site_symmetry_3
_geom_angle_publ_flag
N00D Pd01 P5 177.8(3) . . ?
N00D Pd01 Cl07 91.4(3) . . ?
P5 Pd01 Cl07 90.29(11) . . ?
N00D Pd01 Cl05 84.7(3) . . ?
P5 Pd01 Cl05 93.62(10) . . ?
Cl07 Pd01 Cl05 175.45(11) . . ?
N00D Pd01 Pd02 90.4(2) . . ?
P5 Pd01 Pd02 87.48(7) . . ?
Cl07 Pd01 Pd02 128.77(8) . . ?
Cl05 Pd01 Pd02 53.86(7) . . ?
C01L C1 C00U 118.2(11) . . ?
N00E Pd02 P006 178.3(3) . . ?
N00E Pd02 Cl04 91.7(3) . . ?
P006 Pd02 Cl04 89.95(10) . . ?
N00E Pd02 Cl05 84.9(3) . . ?
P006 Pd02 Cl05 93.54(10) . . ?
Cl04 Pd02 Cl05 174.12(10) . . ?
N00E Pd02 Pd01 90.7(3) . . ?
P006 Pd02 Pd01 87.87(7) . . ?
Cl04 Pd02 Pd01 131.00(8) . . ?
Cl05 Pd02 Pd01 53.98(7) . . ?
C015 C2 C00S 119.5(10) . . ?
C015 C2 P006 120.3(9) . . ?
C00S C2 P006 120.1(8) . . ?
Cl0A Pd03 Cl0C 91.8(3) . . ?
Cl0A Pd03 Cl09 91.14(17) . . ?
Cl0C Pd03 Cl09 176.31(18) . . ?
Cl0A Pd03 Cl0B 176.19(17) . . ?
Cl0C Pd03 Cl0B 91.5(2) . . ?
Cl09 Pd03 Cl0B 85.49(14) . . ?
C00O C3 C012 115.3(11) . . ?
C00O C3 C01D 122.9(10) . . ?
C012 C3 C01D 121.8(11) . . ?
C00L C4 C014 115.6(12) . . ?
C00L C4 C01K 124.2(10) . . ?
C014 C4 C01K 120.3(10) . . ?
Pd02 Cl05 Pd01 72.15(8) . . ?
C00Q P5 C00W 110.4(6) . . ?
C00Q P5 C00X 102.2(5) . . ?
C00W P5 C00X 111.5(5) . . ?
C00Q P5 Pd01 114.3(4) . . ?
C00W P5 Pd01 109.8(4) . . ?
C00X P5 Pd01 108.5(4) . . ?
C01G P006 C2 108.5(5) . . ?
C01G P006 C00P 112.8(5) . . ?
C2 P006 C00P 101.5(5) . . ?
C01G P006 Pd02 109.6(4) . . ?
C2 P006 Pd02 116.1(4) . . ?
C00P P006 Pd02 108.2(3) . . ?
Pd03 Cl09 Pd03 94.66(19) 2_656 . ?
Pd03 Cl0B Pd03 94.4(2) 2_656 . ?
C00P N00D C01A 107.2(9) . . ?
C00P N00D Pd01 125.0(7) . . ?
C01A N00D Pd01 126.8(7) . . ?
C00X N00E C010 108.4(9) . . ?
C00X N00E Pd02 125.4(8) . . ?
C010 N00E Pd02 124.8(8) . . ?
C013 N00F C00P 108.3(9) . . ?
C013 N00F C00L 124.4(10) . . ?
C00P N00F C00L 127.2(10) . . ?
C01F N00G C00X 107.2(9) . . ?
C01F N00G C00O 122.6(9) . . ?
C00X N00G C00O 129.9(9) . . ?
C00Z C00L C4 125.9(11) . . ?
C00Z C00L N00F 118.1(11) . . ?
C4 C00L N00F 115.8(11) . . ?
C00R C00M C01G 117.4(11) . . ?
C00R C00M H00M 121.3 . . ?
C01G C00M H00M 121.3 . . ?
C017 C00N C01X 111.5(10) . . ?
C017 C00N C01S 111.6(10) . . ?
C01X C00N C01S 110.9(11) . . ?
C017 C00N H00N 107.5 . . ?
C01X C00N H00N 107.5 . . ?
C01S C00N H00N 107.5 . . ?
C017 C00O C3 125.2(11) . . ?
C017 C00O N00G 117.1(10) . . ?
C3 C00O N00G 117.8(10) . . ?
N00D C00P N00F 107.9(9) . . ?
N00D C00P P006 121.0(7) . . ?
N00F C00P P006 130.4(8) . . ?
C01H C00Q C00V 119.0(12) . . ?
C01H C00Q P5 121.9(10) . . ?
C00V C00Q P5 118.9(9) . . ?
C01M C00R C00M 123.2(11) . . ?
C01M C00R H00R 118.4 . . ?
C00M C00R H00R 118.4 . . ?
C01L C00S C2 120.1(11) . . ?
C01L C00S H00S 119.9 . . ?
C2 C00S H00S 119.9 . . ?
C011 C00T C016 121.7(12) . . ?
C011 C00T H00T 119.1 . . ?
C016 C00T H00T 119.1 . . ?
C015 C00U C1 121.2(11) . . ?
C015 C00U H00U 119.4 . . ?
C1 C00U H00U 119.4 . . ?
C01O C00V C00Q 118.8(14) . . ?
C01O C00V H00V 120.6 . . ?
C00Q C00V H00V 120.6 . . ?
C01C C00W C01E 121.0(11) . . ?
C01C C00W P5 118.1(9) . . ?
C01E C00W P5 120.8(9) . . ?
N00E C00X N00G 108.7(10) . . ?
N00E C00X P5 119.7(8) . . ?
N00G C00X P5 130.5(9) . . ?
C012 C00Y C018 120.7(11) . . ?
C012 C00Y H00Y 119.6 . . ?
C018 C00Y H00Y 119.6 . . ?
C00L C00Z C01B 115.3(12) . . ?
C00L C00Z C01R 124.2(12) . . ?
C01B C00Z C01R 120.4(13) . . ?
C01F C010 N00E 108.2(10) . . ?
C01F C010 H010 125.9 . . ?
N00E C010 H010 125.9 . . ?
C00T C011 C01E 120.1(11) . . ?
C00T C011 H011 120.0 . . ?
C01E C011 H011 120.0 . . ?
C00Y C012 C3 121.6(12) . . ?
C00Y C012 H012 119.2 . . ?
C3 C012 H012 119.2 . . ?
C01A C013 N00F 107.1(10) . . ?
C01A C013 H013 126.5 . . ?
N00F C013 H013 126.5 . . ?
C01P C014 C4 119.7(11) . . ?
C01P C014 H014 120.2 . . ?
C4 C014 H014 120.2 . . ?
C00U C015 C2 120.2(11) . . ?
C00U C015 H015 119.9 . . ?
C2 C015 H015 119.9 . . ?
C00T C016 C01C 119.6(12) . . ?
C00T C016 H016 120.2 . . ?
C01C C016 H016 120.2 . . ?
C00O C017 C018 115.2(11) . . ?
C00O C017 C00N 123.7(10) . . ?
C018 C017 C00N 120.9(11) . . ?
C017 C018 C00Y 121.9(12) . . ?
C017 C018 H018 119.0 . . ?
C00Y C018 H018 119.0 . . ?
C01N C019 C01G 119.4(11) . . ?
C01N C019 H019 120.3 . . ?
C01G C019 H019 120.3 . . ?
C013 C01A N00D 109.5(11) . . ?
C013 C01A H01A 125.2 . . ?
N00D C01A H01A 125.2 . . ?
C01P C01B C00Z 122.0(13) . . ?
C01P C01B H01B 119.0 . . ?
C00Z C01B H01B 119.0 . . ?
C00W C01C C016 120.2(11) . . ?
C00W C01C H01C 119.9 . . ?
C016 C01C H01C 119.9 . . ?
C3 C01D C01U 113.8(13) . . ?
C3 C01D C01W 110.7(11) . . ?
C01U C01D C01W 112.7(13) . . ?
C3 C01D H01D 106.3 . . ?
C01U C01D H01D 106.3 . . ?
C01W C01D H01D 106.3 . . ?
C00W C01E C011 117.3(11) . . ?
C00W C01E H01E 121.3 . . ?
C011 C01E H01E 121.3 . . ?
C010 C01F N00G 107.5(9) . . ?
C010 C01F H01F 126.3 . . ?
N00G C01F H01F 126.3 . . ?
C019 C01G C00M 119.8(10) . . ?
C019 C01G P006 116.2(8) . . ?
C00M C01G P006 124.0(9) . . ?
C01J C01H C00Q 122.2(13) . . ?
C01J C01H H01H 118.9 . . ?
C00Q C01H H01H 118.9 . . ?
C01K C01I H01G 109.5 . . ?
C01K C01I H01I 109.5 . . ?
H01G C01I H01I 109.5 . . ?
C01K C01I H01J 109.5 . . ?
H01G C01I H01J 109.5 . . ?
H01I C01I H01J 109.5 . . ?
C01H C01J C01Q 119.0(14) . . ?
C01H C01J H01K 120.5 . . ?
C01Q C01J H01K 120.5 . . ?
C4 C01K C01T 111.9(10) . . ?
C4 C01K C01I 110.0(10) . . ?
C01T C01K C01I 111.3(11) . . ?
C4 C01K H01L 107.8 . . ?
C01T C01K H01L 107.8 . . ?
C01I C01K H01L 107.8 . . ?
C00S C01L C1 120.7(12) . . ?
C00S C01L H01M 119.7 . . ?
C1 C01L H01M 119.7 . . ?
C01N C01M C00R 119.8(12) . . ?
C01N C01M H01N 120.1 . . ?
C00R C01M H01N 120.1 . . ?
C01M C01N C019 120.4(12) . . ?
C01M C01N H01O 119.8 . . ?
C019 C01N H01O 119.8 . . ?
C01Q C01O C00V 122.0(15) . . ?
C01Q C01O H01P 119.0 . . ?
C00V C01O H01P 119.0 . . ?
C01B C01P C014 121.6(12) . . ?
C01B C01P H01Q 119.2 . . ?
C014 C01P H01Q 119.2 . . ?
C01O C01Q C01J 118.9(13) . . ?
C01O C01Q H01R 120.5 . . ?
C01J C01Q H01R 120.5 . . ?
C01V C01R C00Z 114.5(12) . . ?
C01V C01R C01Y 111.4(12) . . ?
C00Z C01R C01Y 113.5(13) . . ?
C01V C01R H01S 105.5 . . ?
C00Z C01R H01S 105.5 . . ?
C01Y C01R H01S 105.5 . . ?
C00N C01S H01T 109.5 . . ?
C00N C01S H01U 109.5 . . ?
H01T C01S H01U 109.5 . . ?
C00N C01S H01V 109.5 . . ?
H01T C01S H01V 109.5 . . ?
H01U C01S H01V 109.5 . . ?
C01K C01T H01W 109.5 . . ?
C01K C01T H01X 109.5 . . ?
H01W C01T H01X 109.5 . . ?
C01K C01T H01Y 109.5 . . ?
H01W C01T H01Y 109.5 . . ?
H01X C01T H01Y 109.5 . . ?
C01D C01U H01Z 109.5 . . ?
C01D C01U H017 109.5 . . ?
H01Z C01U H017 109.5 . . ?
C01D C01U H020 109.5 . . ?
H01Z C01U H020 109.5 . . ?
H017 C01U H020 109.5 . . ?
C01R C01V H021 109.5 . . ?
C01R C01V H022 109.5 . . ?
H021 C01V H022 109.5 . . ?
C01R C01V H023 109.5 . . ?
H021 C01V H023 109.5 . . ?
H022 C01V H023 109.5 . . ?
C01D C01W H024 109.5 . . ?
C01D C01W H025 109.5 . . ?
H024 C01W H025 109.5 . . ?
C01D C01W H026 109.5 . . ?
H024 C01W H026 109.5 . . ?
H025 C01W H026 109.5 . . ?
C00N C01X H027 109.5 . . ?
C00N C01X H028 109.5 . . ?
H027 C01X H028 109.5 . . ?
C00N C01X H029 109.5 . . ?
H027 C01X H029 109.5 . . ?
H028 C01X H029 109.5 . . ?
C01R C01Y H02A 109.5 . . ?
C01R C01Y H02B 109.5 . . ?
H02A C01Y H02B 109.5 . . ?
C01R C01Y H02C 109.5 . . ?
H02A C01Y H02C 109.5 . . ?
H02B C01Y H02C 109.5 . . ?

loop_
_geom_bond_atom_site_label_1
_geom_bond_atom_site_label_2
_geom_bond_distance
_geom_bond_site_symmetry_2
_geom_bond_publ_flag
Pd01 N00D 2.066(8) . ?
Pd01 P5 2.253(3) . ?
Pd01 Cl07 2.268(3) . ?
Pd01 Cl05 2.357(3) . ?
Pd01 Pd02 2.7740(9) . ?
C1 C01L 1.398(19) . ?
C1 C00U 1.404(18) . ?
Pd02 N00E 2.063(9) . ?
Pd02 P006 2.249(3) . ?
Pd02 Cl04 2.267(3) . ?
Pd02 Cl05 2.354(3) . ?
C2 C015 1.390(15) . ?
C2 C00S 1.396(15) . ?
C2 P006 1.816(11) . ?
Pd03 Cl0A 2.275(6) . ?
Pd03 Cl0C 2.284(6) . ?
Pd03 Cl09 2.328(3) . ?
Pd03 Cl0B 2.333(4) . ?
C3 C00O 1.398(16) . ?
C3 C012 1.413(16) . ?
C3 C01D 1.507(17) . ?
C4 C00L 1.399(16) . ?
C4 C014 1.417(16) . ?
C4 C01K 1.510(17) . ?
P5 C00Q 1.794(12) . ?
P5 C00W 1.796(12) . ?
P5 C00X 1.837(12) . ?
P006 C01G 1.794(10) . ?
P006 C00P 1.823(10) . ?
N00D C00P 1.326(13) . ?
N00D C01A 1.368(14) . ?
N00E C00X 1.331(15) . ?
N00E C010 1.362(14) . ?
N00F C013 1.342(16) . ?
N00F C00P 1.378(13) . ?
N00F C00L 1.477(14) . ?
N00G C01F 1.368(14) . ?
N00G C00X 1.372(13) . ?
N00G C00O 1.464(14) . ?
C00L C00Z 1.377(18) . ?
C00M C00R 1.382(16) . ?
C00M C01G 1.422(16) . ?
C00M H00M 0.9500 . ?
C00N C017 1.505(16) . ?
C00N C01X 1.516(18) . ?
C00N C01S 1.538(18) . ?
C00N H00N 1.0000 . ?
C00O C017 1.379(17) . ?
C00Q C01H 1.385(16) . ?
C00Q C00V 1.416(18) . ?
C00R C01M 1.372(18) . ?
C00R H00R 0.9500 . ?
C00S C01L 1.375(17) . ?
C00S H00S 0.9500 . ?
C00T C011 1.371(19) . ?
C00T C016 1.379(18) . ?
C00T H00T 0.9500 . ?
C00U C015 1.363(16) . ?
C00U H00U 0.9500 . ?
C00V C01O 1.40(2) . ?
C00V H00V 0.9500 . ?
C00W C01C 1.382(16) . ?
C00W C01E 1.419(15) . ?
C00Y C012 1.325(18) . ?
C00Y C018 1.392(18) . ?
C00Y H00Y 0.9500 . ?
C00Z C01B 1.395(19) . ?
C00Z C01R 1.525(18) . ?
C010 C01F 1.362(16) . ?
C010 H010 0.9500 . ?
C011 C01E 1.428(17) . ?
C011 H011 0.9500 . ?
C012 H012 0.9500 . ?
C013 C01A 1.335(17) . ?
C013 H013 0.9500 . ?
C014 C01P 1.380(18) . ?
C014 H014 0.9500 . ?
C015 H015 0.9500 . ?
C016 C01C 1.390(16) . ?
C016 H016 0.9500 . ?
C017 C018 1.383(16) . ?
C018 H018 0.9500 . ?
C019 C01N 1.402(17) . ?
C019 C01G 1.414(16) . ?
C019 H019 0.9500 . ?
C01A H01A 0.9500 . ?
C01B C01P 1.360(19) . ?
C01B H01B 0.9500 . ?
C01C H01C 0.9500 . ?
C01D C01U 1.54(2) . ?
C01D C01W 1.54(2) . ?
C01D H01D 1.0000 . ?
C01E H01E 0.9500 . ?
C01F H01F 0.9500 . ?
C01H C01J 1.383(17) . ?
C01H H01H 0.9500 . ?
C01I C01K 1.542(15) . ?
C01I H01G 0.9800 . ?
C01I H01I 0.9800 . ?
C01I H01J 0.9800 . ?
C01J C01Q 1.43(2) . ?
C01J H01K 0.9500 . ?
C01K C01T 1.536(16) . ?
C01K H01L 1.0000 . ?
C01L H01M 0.9500 . ?
C01M C01N 1.369(19) . ?
C01M H01N 0.9500 . ?
C01N H01O 0.9500 . ?
C01O C01Q 1.38(2) . ?
C01O H01P 0.9500 . ?
C01P H01Q 0.9500 . ?
C01Q H01R 0.9500 . ?
C01R C01V 1.49(2) . ?
C01R C01Y 1.54(2) . ?
C01R H01S 1.0000 . ?
C01S H01T 0.9800 . ?
C01S H01U 0.9800 . ?
C01S H01V 0.9800 . ?
C01T H01W 0.9800 . ?
C01T H01X 0.9800 . ?
C01T H01Y 0.9800 . ?
C01U H01Z 0.9800 . ?
C01U H017 0.9800 . ?
C01U H020 0.9800 . ?
C01V H021 0.9800 . ?
C01V H022 0.9800 . ?
C01V H023 0.9800 . ?
C01W H024 0.9800 . ?
C01W H025 0.9800 . ?
C01W H026 0.9800 . ?
C01X H027 0.9800 . ?
C01X H028 0.9800 . ?
C01X H029 0.9800 . ?
C01Y H02A 0.9800 . ?
C01Y H02B 0.9800 . ?
C01Y H02C 0.9800 . ?
